data_7044441
loop_
_publ_author_name
'Baskin, Maria'
'Fridman, Natalia'
'Kosa, Monica'
'Maayan, Galia'

_publ_section_title
;
 Heteroleptic Complexes via Solubility Control: Examples of Cu(II),
 Co(II), Ni(II) and Mn(II) complexes Based on the Derivatives of
 Terpyridine and Hydroxyquinoline
;
_journal_name_full 'Dalton Trans.'
_journal_paper_doi 10.1039/C7DT03387G
_journal_year 2017
_chemical_formula_moiety 'C26 H20 Co N5 O2, F6 P, C4 H10 O'
_chemical_formula_sum 'C30 H30 Co F6 N5 O3 P'
_chemical_formula_weight 712.49
_chemical_name_common 'Galia8 (Masha)'
_chemical_name_systematic
;
 ? 
;
_space_group_crystal_system triclinic
_space_group_IT_number 2
_space_group_name_Hall '-P 1'
_space_group_name_H-M_alt 'P -1'
_symmetry_space_group_name_Hall '-P 1'
_symmetry_space_group_name_H-M 'P -1'
_atom_sites_solution_hydrogens mixed
_audit_creation_date 2017-09-28
_audit_creation_method
;
Olex2 1.2
(compiled 2017.08.10 svn.r3458 for OlexSys, GUI svn.r5381)
;
_audit_update_record
;
2017-09-28 deposited with the CCDC.
2017-10-09 downloaded from the CCDC.
;
_cell_angle_alpha 78.154(3)
_cell_angle_beta 76.135(4)
_cell_angle_gamma 83.078(4)
_cell_formula_units_Z 2
_cell_length_a 8.4690(3)
_cell_length_b 12.5680(8)
_cell_length_c 15.2380(10)
_cell_measurement_reflns_used 4448
_cell_measurement_temperature 200(2)
_cell_measurement_theta_max 24.14
_cell_measurement_theta_min 2.36
_cell_volume 1536.77(15)
_computing_cell_refinement 'DENZO HKL2000 (Otwinowski & Minor 1997)'
_computing_data_collection 'Collect (Nonius, 2006)'
_computing_data_reduction 'DENZO HKL2000 (Otwinowski & Minor 1997)'
_computing_molecular_graphics 'Olex2 (Dolomanov et al., 2009)'
_computing_publication_material 'Olex2 (Dolomanov et al., 2009)'
_computing_structure_refinement 'ShelXL (Sheldrick, 2015)'
_computing_structure_solution 'SHELXS-97 (Sheldrick, 1990)'
_diffrn_ambient_temperature 200.15
_diffrn_detector_area_resol_mean 95
_diffrn_measured_fraction_theta_full 0.990
_diffrn_measured_fraction_theta_max 0.990
_diffrn_measurement_device_type 'Nonius KappaCCD'
_diffrn_measurement_method 'phi- and omega-scans'
_diffrn_radiation_type MoK\a
_diffrn_radiation_wavelength 0.71073
_diffrn_reflns_av_R_equivalents 0.0336
_diffrn_reflns_av_unetI/netI 0.0296
_diffrn_reflns_Laue_measured_fraction_full 0.990
_diffrn_reflns_Laue_measured_fraction_max 0.990
_diffrn_reflns_limit_h_max 9
_diffrn_reflns_limit_h_min 0
_diffrn_reflns_limit_k_max 14
_diffrn_reflns_limit_k_min -13
_diffrn_reflns_limit_l_max 17
_diffrn_reflns_limit_l_min -16
_diffrn_reflns_number 4513
_diffrn_reflns_point_group_measured_fraction_full 0.990
_diffrn_reflns_point_group_measured_fraction_max 0.990
_diffrn_reflns_theta_full 25.027
_diffrn_reflns_theta_max 25.027
_diffrn_reflns_theta_min 2.360
_exptl_absorpt_coefficient_mu 0.688
_exptl_absorpt_correction_T_max 0.9120
_exptl_absorpt_correction_T_min 0.8401
_exptl_absorpt_correction_type multi-scan
_exptl_absorpt_process_details
;
'HKL Denzo and Scalepack (Otwinowski & Minor 1997)'  
;
_exptl_crystal_colour brown
_exptl_crystal_colour_primary brown
_exptl_crystal_density_diffrn 1.540
_exptl_crystal_density_method 'not measured'
_exptl_crystal_description block
_exptl_crystal_F_000 730
_exptl_crystal_size_max 0.3
_exptl_crystal_size_mid 0.15
_exptl_crystal_size_min 0.12
_exptl_transmission_factor_max 0.902
_exptl_transmission_factor_min 0.820
_refine_diff_density_max 0.551
_refine_diff_density_min -0.505
_refine_diff_density_rms 0.049
_refine_ls_extinction_method none
_refine_ls_goodness_of_fit_ref 1.045
_refine_ls_hydrogen_treatment constr
_refine_ls_matrix_type full
_refine_ls_number_parameters 415
_refine_ls_number_reflns 4513
_refine_ls_number_restraints 0
_refine_ls_restrained_S_all 1.045
_refine_ls_R_factor_all 0.0455
_refine_ls_R_factor_gt 0.0385
_refine_ls_shift/su_max 0.000
_refine_ls_shift/su_mean 0.000
_refine_ls_structure_factor_coef Fsqd
_refine_ls_weighting_details 'w=1/[\s^2^(Fo^2^)+(0.0528P)^2^+1.2026P] where P=(Fo^2^+2Fc^2^)/3'
_refine_ls_weighting_scheme calc
_refine_ls_wR_factor_gt 0.0976
_refine_ls_wR_factor_ref 0.1014
_reflns_Friedel_coverage 0.000
_reflns_number_gt 3968
_reflns_number_total 4513
_reflns_threshold_expression 'I > 2\s(I)'
_cod_data_source_file c7dt03387g2.cif
_cod_data_source_block galia8
_cod_database_code 7044441
_shelx_shelxl_version_number 2014/7
_shelx_space_group_comment
;
The symmetry employed for this shelxl refinement is uniquely defined
by the following loop, which should always be used as a source of
symmetry information in preference to the above space-group names.
They are only intended as comments.
;
_shelx_estimated_absorpt_t_max 0.922
_shelx_estimated_absorpt_t_min 0.820
_olex2_refinement_description
;
1. Fixed Uiso
 At 1.2 times of:
  All C(H) groups, All C(H,H) groups, All N(H) groups
 At 1.5 times of:
  All C(H,H,H) groups
2.a Riding coordinates:
 C15(H15)
2.b Secondary CH2 refined with riding coordinates:
 C28(H28A,H28B), C29(H29A,H29B)
2.c Me refined with riding coordinates:
 C26(H26A,H26B,H26C), C27(H27A,H27B,H27C), C30(H30A,H30B,H30C)
2.d Aromatic/amide H refined with riding coordinates:
 N5(H5), C1(H1), C2(H2), C3(H3), C4(H4), C7(H7), C8(H8), C9(H9), C12(H12),
 C13(H13), C14(H14), C17(H17), C18(H18), C19(H19), C22(H22), C23(H23)
;
_olex2_submission_special_instructions 'No special instructions were received'

loop_
_space_group_symop_operation_xyz
'x, y, z'
'-x, -y, -z'

loop_
_atom_site_label
_atom_site_type_symbol
_atom_site_fract_x
_atom_site_fract_y
_atom_site_fract_z
_atom_site_U_iso_or_equiv
_atom_site_adp_type
_atom_site_occupancy
_atom_site_site_symmetry_order
_atom_site_calc_flag
_atom_site_refinement_flags_posn
Co1 Co 0.22479(4) 0.38911(3) 0.21674(2) 0.02818(14) Uani 1 1 d .
O1 O 0.1935(2) 0.32470(14) 0.10262(12) 0.0329(4) Uani 1 1 d .
O2 O 0.2331(2) 0.23818(15) 0.49439(12) 0.0403(5) Uani 1 1 d .
N1 N 0.4846(3) 0.38223(16) 0.17180(14) 0.0303(5) Uani 1 1 d .
N2 N 0.2721(2) 0.54485(16) 0.14785(13) 0.0269(5) Uani 1 1 d .
N3 N -0.0065(3) 0.48129(17) 0.24573(14) 0.0328(5) Uani 1 1 d .
N4 N 0.1867(2) 0.23115(16) 0.27384(14) 0.0284(5) Uani 1 1 d .
N5 N 0.2399(3) 0.37179(17) 0.36062(15) 0.0353(5) Uani 1 1 d .
H5 H 0.2571 0.4268 0.3839 0.042 Uiso 1 1 calc R
C1 C 0.5869(3) 0.2931(2) 0.18583(19) 0.0374(6) Uani 1 1 d .
H1 H 0.5438 0.2288 0.2241 0.045 Uiso 1 1 calc R
C2 C 0.7511(3) 0.2912(2) 0.1471(2) 0.0405(7) Uani 1 1 d .
H2 H 0.8200 0.2271 0.1592 0.049 Uiso 1 1 calc R
C3 C 0.8145(3) 0.3836(2) 0.09047(19) 0.0387(7) Uani 1 1 d .
H3 H 0.9277 0.3838 0.0629 0.046 Uiso 1 1 calc R
C4 C 0.7115(3) 0.4762(2) 0.07416(18) 0.0336(6) Uani 1 1 d .
H4 H 0.7524 0.5406 0.0350 0.040 Uiso 1 1 calc R
C5 C 0.5468(3) 0.4727(2) 0.11636(17) 0.0287(6) Uani 1 1 d .
C6 C 0.4254(3) 0.5677(2) 0.10602(17) 0.0289(6) Uani 1 1 d .
C7 C 0.4621(3) 0.6718(2) 0.05988(18) 0.0353(6) Uani 1 1 d .
H7 H 0.5709 0.6872 0.0296 0.042 Uiso 1 1 calc R
C8 C 0.3363(4) 0.7527(2) 0.0590(2) 0.0413(7) Uani 1 1 d .
H8 H 0.3584 0.8249 0.0281 0.050 Uiso 1 1 calc R
C9 C 0.1787(3) 0.7289(2) 0.10308(19) 0.0375(6) Uani 1 1 d .
H9 H 0.0918 0.7843 0.1031 0.045 Uiso 1 1 calc R
C10 C 0.1489(3) 0.6231(2) 0.14726(17) 0.0299(6) Uani 1 1 d .
C11 C -0.0113(3) 0.5850(2) 0.20008(17) 0.0309(6) Uani 1 1 d .
C12 C -0.1562(3) 0.6505(2) 0.20478(19) 0.0379(6) Uani 1 1 d .
H12 H -0.1571 0.7229 0.1709 0.046 Uiso 1 1 calc R
C13 C -0.2986(3) 0.6097(3) 0.2588(2) 0.0431(7) Uani 1 1 d .
H13 H -0.3991 0.6531 0.2622 0.052 Uiso 1 1 calc R
C14 C -0.2928(3) 0.5047(3) 0.3079(2) 0.0448(7) Uani 1 1 d .
H14 H -0.3888 0.4753 0.3469 0.054 Uiso 1 1 calc R
C15 C -0.1457(3) 0.4429(2) 0.2998(2) 0.0414(7) Uani 1 1 d .
H15 H -0.1406 0.3696 0.3335 0.050 Uiso 1 1 d R
C16 C 0.1710(3) 0.2205(2) 0.12437(17) 0.0295(6) Uani 1 1 d .
C17 C 0.1524(3) 0.1543(2) 0.0654(2) 0.0398(7) Uani 1 1 d .
H17 H 0.1572 0.1846 0.0024 0.048 Uiso 1 1 calc R
C18 C 0.1266(4) 0.0434(2) 0.0973(2) 0.0477(8) Uani 1 1 d .
H18 H 0.1136 0.0012 0.0548 0.057 Uiso 1 1 calc R
C19 C 0.1194(4) -0.0073(2) 0.1871(2) 0.0501(8) Uani 1 1 d .
H19 H 0.1014 -0.0825 0.2060 0.060 Uiso 1 1 calc R
C20 C 0.1391(4) 0.0546(2) 0.25052(19) 0.0389(7) Uani 1 1 d .
C21 C 0.1644(3) 0.1660(2) 0.21806(17) 0.0299(6) Uani 1 1 d .
C22 C 0.1386(4) 0.0147(2) 0.3446(2) 0.0469(7) Uani 1 1 d .
H22 H 0.1212 -0.0597 0.3699 0.056 Uiso 1 1 calc R
C23 C 0.1628(4) 0.0823(2) 0.3993(2) 0.0419(7) Uani 1 1 d .
H23 H 0.1620 0.0554 0.4624 0.050 Uiso 1 1 calc R
C24 C 0.1888(3) 0.1914(2) 0.36106(17) 0.0311(6) Uani 1 1 d .
C25 C 0.2221(3) 0.2767(2) 0.40785(17) 0.0324(6) Uani 1 1 d .
C26 C 0.2696(4) 0.3141(3) 0.5447(2) 0.0488(8) Uani 1 1 d .
H26A H 0.2745 0.2766 0.6071 0.073 Uiso 1 1 calc R
H26B H 0.3749 0.3432 0.5135 0.073 Uiso 1 1 calc R
H26C H 0.1841 0.3740 0.5475 0.073 Uiso 1 1 calc R
P1 P 0.23066(9) 0.67602(6) 0.40487(6) 0.0432(2) Uani 1 1 d .
F1 F 0.3157(3) 0.6105(2) 0.32511(19) 0.0897(8) Uani 1 1 d .
F2 F 0.3574(3) 0.76553(17) 0.36344(18) 0.0849(7) Uani 1 1 d .
F3 F 0.1449(3) 0.7427(2) 0.48287(17) 0.0942(8) Uani 1 1 d .
F4 F 0.1079(2) 0.58532(16) 0.44937(19) 0.0913(8) Uani 1 1 d .
F5 F 0.1091(3) 0.7407(2) 0.34600(16) 0.0821(7) Uani 1 1 d .
F6 F 0.3539(3) 0.6108(3) 0.4629(2) 0.1180(11) Uani 1 1 d .
O3 O 0.6404(3) 0.04564(17) 0.28125(15) 0.0591(6) Uani 1 1 d .
C27 C 0.6089(6) -0.0188(4) 0.1513(3) 0.0918(14) Uani 1 1 d .
H27A H 0.5999 -0.0848 0.1285 0.138 Uiso 1 1 calc R
H27B H 0.5103 0.0301 0.1485 0.138 Uiso 1 1 calc R
H27C H 0.7043 0.0181 0.1132 0.138 Uiso 1 1 calc R
C28 C 0.6274(6) -0.0491(3) 0.2482(3) 0.0743(11) Uani 1 1 d .
H28A H 0.5318 -0.0871 0.2868 0.089 Uiso 1 1 calc R
H28B H 0.7263 -0.0992 0.2515 0.089 Uiso 1 1 calc R
C29 C 0.6598(6) 0.0247(3) 0.3726(3) 0.0743(11) Uani 1 1 d .
H29A H 0.7582 -0.0253 0.3778 0.089 Uiso 1 1 calc R
H29B H 0.5642 -0.0110 0.4139 0.089 Uiso 1 1 calc R
C30 C 0.6763(6) 0.1288(3) 0.4010(3) 0.0827(13) Uani 1 1 d .
H30A H 0.6898 0.1135 0.4646 0.124 Uiso 1 1 calc R
H30B H 0.7718 0.1634 0.3605 0.124 Uiso 1 1 calc R
H30C H 0.5782 0.1777 0.3966 0.124 Uiso 1 1 calc R

loop_
_atom_site_aniso_label
_atom_site_aniso_U_11
_atom_site_aniso_U_22
_atom_site_aniso_U_33
_atom_site_aniso_U_23
_atom_site_aniso_U_13
_atom_site_aniso_U_12
Co1 0.0306(2) 0.0228(2) 0.0293(2) -0.00132(14) -0.00555(15) -0.00303(14)
O1 0.0371(10) 0.0302(10) 0.0297(10) -0.0015(8) -0.0074(8) -0.0033(8)
O2 0.0566(12) 0.0386(11) 0.0275(10) -0.0030(8) -0.0151(9) -0.0041(9)
N1 0.0335(11) 0.0270(12) 0.0295(12) -0.0024(9) -0.0075(9) -0.0016(9)
N2 0.0310(11) 0.0247(11) 0.0245(11) -0.0037(9) -0.0053(9) -0.0027(9)
N3 0.0339(12) 0.0332(12) 0.0307(12) -0.0059(10) -0.0051(9) -0.0048(9)
N4 0.0295(11) 0.0267(11) 0.0281(12) -0.0046(9) -0.0054(9) -0.0013(9)
N5 0.0448(13) 0.0280(12) 0.0353(13) -0.0068(10) -0.0104(10) -0.0067(10)
C1 0.0375(15) 0.0322(15) 0.0403(16) 0.0007(12) -0.0116(12) -0.0007(12)
C2 0.0357(15) 0.0397(16) 0.0451(17) -0.0066(13) -0.0125(13) 0.0068(12)
C3 0.0305(14) 0.0490(17) 0.0379(16) -0.0099(13) -0.0091(12) -0.0013(13)
C4 0.0364(15) 0.0366(15) 0.0288(14) -0.0048(11) -0.0071(11) -0.0084(12)
C5 0.0312(13) 0.0321(14) 0.0239(13) -0.0061(11) -0.0069(10) -0.0038(11)
C6 0.0347(14) 0.0295(14) 0.0241(13) -0.0066(11) -0.0076(11) -0.0036(11)
C7 0.0402(15) 0.0303(15) 0.0337(15) -0.0021(12) -0.0046(12) -0.0095(12)
C8 0.0519(18) 0.0262(14) 0.0436(17) 0.0023(12) -0.0122(14) -0.0063(13)
C9 0.0449(16) 0.0278(14) 0.0399(16) -0.0058(12) -0.0124(13) 0.0024(12)
C10 0.0368(14) 0.0264(13) 0.0288(14) -0.0083(11) -0.0102(11) 0.0000(11)
C11 0.0367(14) 0.0310(14) 0.0268(14) -0.0086(11) -0.0088(11) -0.0007(11)
C12 0.0398(16) 0.0369(15) 0.0384(16) -0.0118(12) -0.0116(13) 0.0064(12)
C13 0.0336(15) 0.0554(19) 0.0422(17) -0.0192(15) -0.0083(13) 0.0070(13)
C14 0.0313(15) 0.059(2) 0.0431(17) -0.0173(15) 0.0012(13) -0.0052(14)
C15 0.0417(16) 0.0414(16) 0.0384(16) -0.0061(13) -0.0015(13) -0.0090(13)
C16 0.0262(13) 0.0306(14) 0.0301(14) -0.0049(11) -0.0044(10) -0.0004(10)
C17 0.0434(16) 0.0438(17) 0.0327(15) -0.0082(13) -0.0096(12) -0.0017(13)
C18 0.061(2) 0.0420(18) 0.0459(18) -0.0204(15) -0.0114(15) -0.0067(15)
C19 0.071(2) 0.0327(16) 0.0484(19) -0.0114(14) -0.0114(16) -0.0097(15)
C20 0.0505(17) 0.0256(14) 0.0397(16) -0.0061(12) -0.0077(13) -0.0036(12)
C21 0.0292(13) 0.0284(14) 0.0315(14) -0.0088(11) -0.0042(11) 0.0011(10)
C22 0.070(2) 0.0240(14) 0.0446(18) 0.0002(13) -0.0121(15) -0.0073(14)
C23 0.0619(19) 0.0292(15) 0.0316(15) 0.0025(12) -0.0107(13) -0.0046(13)
C24 0.0356(14) 0.0286(14) 0.0277(14) -0.0039(11) -0.0064(11) -0.0007(11)
C25 0.0327(14) 0.0337(15) 0.0292(14) -0.0051(12) -0.0059(11) 0.0006(11)
C26 0.0603(19) 0.0541(19) 0.0387(17) -0.0136(14) -0.0195(15) -0.0047(15)
P1 0.0390(4) 0.0323(4) 0.0540(5) -0.0060(3) -0.0021(3) -0.0057(3)
F1 0.0721(14) 0.0851(16) 0.1128(19) -0.0569(15) 0.0137(13) -0.0117(12)
F2 0.0660(13) 0.0521(12) 0.128(2) -0.0156(13) 0.0056(13) -0.0272(10)
F3 0.0847(16) 0.118(2) 0.0836(17) -0.0554(15) 0.0073(13) -0.0114(14)
F4 0.0553(12) 0.0454(12) 0.149(2) 0.0065(13) 0.0086(13) -0.0138(10)
F5 0.0719(14) 0.0892(16) 0.0785(15) 0.0101(13) -0.0271(12) -0.0020(12)
F6 0.0655(15) 0.132(2) 0.135(2) 0.0410(19) -0.0394(16) 0.0003(15)
O3 0.0812(16) 0.0399(12) 0.0524(14) 0.0011(10) -0.0168(12) -0.0020(11)
C27 0.112(4) 0.090(3) 0.079(3) -0.037(3) -0.017(3) -0.003(3)
C28 0.094(3) 0.048(2) 0.079(3) -0.0076(19) -0.017(2) -0.010(2)
C29 0.100(3) 0.064(2) 0.054(2) 0.0079(19) -0.026(2) -0.006(2)
C30 0.111(3) 0.073(3) 0.071(3) -0.015(2) -0.041(3) 0.010(2)

loop_
_atom_type_symbol
_atom_type_description
_atom_type_scat_dispersion_real
_atom_type_scat_dispersion_imag
_atom_type_scat_source
C C 0.0030 0.0020 'International Tables Vol C Tables 4.2.6.8 and 6.1.1.4'
H H 0.0000 0.0000 'International Tables Vol C Tables 4.2.6.8 and 6.1.1.4'
Co Co 0.3490 0.9720 'International Tables Vol C Tables 4.2.6.8 and 6.1.1.4'
F F 0.0170 0.0100 'International Tables Vol C Tables 4.2.6.8 and 6.1.1.4'
N N 0.0060 0.0030 'International Tables Vol C Tables 4.2.6.8 and 6.1.1.4'
O O 0.0110 0.0060 'International Tables Vol C Tables 4.2.6.8 and 6.1.1.4'
P P 0.1020 0.0940 'International Tables Vol C Tables 4.2.6.8 and 6.1.1.4'

loop_
_geom_angle_atom_site_label_1
_geom_angle_atom_site_label_2
_geom_angle_atom_site_label_3
_geom_angle
O1 Co1 N3 99.12(7)
O1 Co1 N5 152.13(7)
N1 Co1 O1 93.29(7)
N1 Co1 N3 150.48(8)
N1 Co1 N5 91.63(8)
N2 Co1 O1 97.70(7)
N2 Co1 N1 75.92(8)
N2 Co1 N3 75.94(8)
N2 Co1 N5 110.10(8)
N3 Co1 N5 89.74(8)
N4 Co1 O1 77.82(7)
N4 Co1 N1 101.72(8)
N4 Co1 N2 174.90(8)
N4 Co1 N3 107.02(8)
N4 Co1 N5 74.32(8)
C16 O1 Co1 112.31(15)
C25 O2 C26 116.9(2)
C1 N1 Co1 125.62(17)
C1 N1 C5 118.1(2)
C5 N1 Co1 115.87(16)
C6 N2 Co1 119.73(16)
C6 N2 C10 120.8(2)
C10 N2 Co1 119.49(16)
C11 N3 Co1 115.44(17)
C15 N3 Co1 126.09(19)
C15 N3 C11 118.3(2)
C21 N4 Co1 117.11(16)
C24 N4 Co1 122.13(17)
C24 N4 C21 120.7(2)
Co1 N5 H5 122.5
C25 N5 Co1 115.07(17)
C25 N5 H5 122.5
N1 C1 H1 118.6
N1 C1 C2 122.7(3)
C2 C1 H1 118.6
C1 C2 H2 120.4
C1 C2 C3 119.1(3)
C3 C2 H2 120.4
C2 C3 H3 120.4
C2 C3 C4 119.3(3)
C4 C3 H3 120.4
C3 C4 H4 120.7
C3 C4 C5 118.5(2)
C5 C4 H4 120.7
N1 C5 C4 122.2(2)
N1 C5 C6 114.4(2)
C4 C5 C6 123.4(2)
N2 C6 C5 113.6(2)
N2 C6 C7 121.3(2)
C7 C6 C5 125.1(2)
C6 C7 H7 120.8
C8 C7 C6 118.3(2)
C8 C7 H7 120.8
C7 C8 H8 119.9
C9 C8 C7 120.1(2)
C9 C8 H8 119.9
C8 C9 H9 120.5
C8 C9 C10 119.0(3)
C10 C9 H9 120.5
N2 C10 C9 120.4(2)
N2 C10 C11 113.7(2)
C9 C10 C11 125.8(2)
N3 C11 C10 114.9(2)
N3 C11 C12 121.7(2)
C12 C11 C10 123.5(2)
C11 C12 H12 120.2
C13 C12 C11 119.5(3)
C13 C12 H12 120.2
C12 C13 H13 120.6
C12 C13 C14 118.8(3)
C14 C13 H13 120.6
C13 C14 H14 120.4
C13 C14 C15 119.2(3)
C15 C14 H14 120.4
N3 C15 C14 122.4(3)
N3 C15 H15 117.8
C14 C15 H15 119.8
O1 C16 C17 126.4(2)
O1 C16 C21 118.6(2)
C17 C16 C21 115.0(2)
C16 C17 H17 119.5
C16 C17 C18 121.1(3)
C18 C17 H17 119.5
C17 C18 H18 118.4
C19 C18 C17 123.3(3)
C19 C18 H18 118.4
C18 C19 H19 120.7
C18 C19 C20 118.7(3)
C20 C19 H19 120.7
C19 C20 C21 117.7(3)
C19 C20 C22 125.8(3)
C21 C20 C22 116.4(2)
N4 C21 C16 114.1(2)
N4 C21 C20 121.7(2)
C20 C21 C16 124.2(2)
C20 C22 H22 119.7
C23 C22 C20 120.6(3)
C23 C22 H22 119.7
C22 C23 H23 120.5
C22 C23 C24 119.0(3)
C24 C23 H23 120.5
N4 C24 C23 121.5(2)
N4 C24 C25 111.2(2)
C23 C24 C25 127.3(2)
O2 C25 C24 112.8(2)
N5 C25 O2 130.0(2)
N5 C25 C24 117.2(2)
O2 C26 H26A 109.5
O2 C26 H26B 109.5
O2 C26 H26C 109.5
H26A C26 H26B 109.5
H26A C26 H26C 109.5
H26B C26 H26C 109.5
F2 P1 F1 89.76(13)
F3 P1 F1 179.00(17)
F3 P1 F2 89.92(14)
F4 P1 F1 90.94(14)
F4 P1 F2 177.76(16)
F4 P1 F3 89.41(14)
F4 P1 F6 89.15(15)
F5 P1 F1 91.24(15)
F5 P1 F2 91.05(14)
F5 P1 F3 87.83(15)
F5 P1 F4 91.06(13)
F5 P1 F6 179.32(17)
F6 P1 F1 88.12(17)
F6 P1 F2 88.75(15)
F6 P1 F3 92.82(18)
C29 O3 C28 113.6(3)
H27A C27 H27B 109.5
H27A C27 H27C 109.5
H27B C27 H27C 109.5
C28 C27 H27A 109.5
C28 C27 H27B 109.5
C28 C27 H27C 109.5
O3 C28 C27 109.6(3)
O3 C28 H28A 109.7
O3 C28 H28B 109.7
C27 C28 H28A 109.7
C27 C28 H28B 109.7
H28A C28 H28B 108.2
O3 C29 H29A 109.7
O3 C29 H29B 109.7
O3 C29 C30 110.0(3)
H29A C29 H29B 108.2
C30 C29 H29A 109.7
C30 C29 H29B 109.7
C29 C30 H30A 109.5
C29 C30 H30B 109.5
C29 C30 H30C 109.5
H30A C30 H30B 109.5
H30A C30 H30C 109.5
H30B C30 H30C 109.5

loop_
_geom_bond_atom_site_label_1
_geom_bond_atom_site_label_2
_geom_bond_distance
Co1 O1 2.1448(18)
Co1 N1 2.139(2)
Co1 N2 2.059(2)
Co1 N3 2.150(2)
Co1 N4 2.028(2)
Co1 N5 2.191(2)
O1 C16 1.309(3)
O2 C25 1.330(3)
O2 C26 1.441(3)
N1 C1 1.344(3)
N1 C5 1.350(3)
N2 C6 1.339(3)
N2 C10 1.345(3)
N3 C11 1.346(3)
N3 C15 1.345(3)
N4 C21 1.352(3)
N4 C24 1.324(3)
N5 H5 0.8800
N5 C25 1.268(3)
C1 H1 0.9500
C1 C2 1.374(4)
C2 H2 0.9500
C2 C3 1.378(4)
C3 H3 0.9500
C3 C4 1.384(4)
C4 H4 0.9500
C4 C5 1.390(4)
C5 C6 1.488(4)
C6 C7 1.385(4)
C7 H7 0.9500
C7 C8 1.382(4)
C8 H8 0.9500
C8 C9 1.381(4)
C9 H9 0.9500
C9 C10 1.385(4)
C10 C11 1.481(4)
C11 C12 1.388(4)
C12 H12 0.9500
C12 C13 1.377(4)
C13 H13 0.9500
C13 C14 1.378(4)
C14 H14 0.9500
C14 C15 1.379(4)
C15 H15 0.9601
C16 C17 1.390(4)
C16 C21 1.442(4)
C17 H17 0.9500
C17 C18 1.404(4)
C18 H18 0.9500
C18 C19 1.376(4)
C19 H19 0.9500
C19 C20 1.408(4)
C20 C21 1.410(4)
C20 C22 1.418(4)
C22 H22 0.9500
C22 C23 1.369(4)
C23 H23 0.9500
C23 C24 1.397(4)
C24 C25 1.490(4)
C26 H26A 0.9800
C26 H26B 0.9800
C26 H26C 0.9800
P1 F1 1.588(2)
P1 F2 1.578(2)
P1 F3 1.578(2)
P1 F4 1.572(2)
P1 F5 1.570(2)
P1 F6 1.575(2)
O3 C28 1.410(4)
O3 C29 1.409(4)
C27 H27A 0.9800
C27 H27B 0.9800
C27 H27C 0.9800
C27 C28 1.488(6)
C28 H28A 0.9900
C28 H28B 0.9900
C29 H29A 0.9900
C29 H29B 0.9900
C29 C30 1.491(5)
C30 H30A 0.9800
C30 H30B 0.9800
C30 H30C 0.9800
